data_4072509
loop_
_publ_author_name
'Wang, Jianhui'
'Zheng, Chong'
'Canseco-Melchor, Graciela'
'Hilby, Daniel J.'
'Maguire, John A.'
'Hosmane, Narayan S.'

_publ_section_title
;
 Chemistry of C-Trimethylsilyl-Substituted Heterocarboranes. 33. Synthesis
 of Mixed-Ligand Metallacarboranes of Yttrium and Lanthanides Derived from
 Open \h5-Pentadiene and C2B4-Carborane:&#x00A0; A Synthetic and
 Structural Investigation
;
_journal_issue 3
_journal_name_full Organometallics
_journal_page_first 577
_journal_paper_doi 10.1021/om060751v
_journal_volume 26
_journal_year 2007
_chemical_formula_sum 'C15 H27 B4 Gd Si2'
_chemical_formula_weight 464.04
_chemical_name_systematic
; 
 ? 
;
_space_group_IT_number 2
_symmetry_cell_setting triclinic
_symmetry_space_group_name_Hall '-P 1'
_symmetry_space_group_name_H-M 'P -1'
_atom_sites_solution_hydrogens geom
_atom_sites_solution_primary direct
_atom_sites_solution_secondary difmap
_audit_creation_method SHELXL-97
_cell_angle_alpha 72.634(4)
_cell_angle_beta 73.370(4)
_cell_angle_gamma 76.350(4)
_cell_formula_units_Z 2
_cell_length_a 8.388(2)
_cell_length_b 11.686(3)
_cell_length_c 14.244(4)
_cell_measurement_reflns_used 164
_cell_measurement_temperature 203(2)
_cell_measurement_theta_max 14
_cell_measurement_theta_min -14
_cell_volume 1259.4(6)
_computing_cell_refinement 'SMART and SAINT (Bruker, 1999)'
_computing_data_collection 'SMART (Bruker, 1999)'
_computing_data_reduction 'SAINT (Bruker, 1999)'
_computing_molecular_graphics 'SHELXTL (Sheldrick, 1997)'
_computing_publication_material 'SHELXTL (Sheldrick, 1997)'
_computing_structure_refinement 'SHELXTL (Sheldrick, 1997)'
_computing_structure_solution 'SIR97 (Altomare et al., 1999)'
_diffrn_ambient_temperature 203(2)
_diffrn_detector_area_resol_mean 0
_diffrn_measured_fraction_theta_full 0.994
_diffrn_measured_fraction_theta_max 0.994
_diffrn_measurement_device_type 'Siemens SMART CCD  PLATFORM'
_diffrn_measurement_method '\w scans'
_diffrn_radiation_monochromator graphite
_diffrn_radiation_source 'fine-focus sealed tube'
_diffrn_radiation_type MoK\a
_diffrn_radiation_wavelength 0.71073
_diffrn_reflns_av_R_equivalents 0.0269
_diffrn_reflns_av_sigmaI/netI 0.0362
_diffrn_reflns_limit_h_max 9
_diffrn_reflns_limit_h_min -9
_diffrn_reflns_limit_k_max 13
_diffrn_reflns_limit_k_min -13
_diffrn_reflns_limit_l_max 16
_diffrn_reflns_limit_l_min -16
_diffrn_reflns_number 9453
_diffrn_reflns_theta_full 25.00
_diffrn_reflns_theta_max 25.00
_diffrn_reflns_theta_min 1.54
_diffrn_standards_decay_% 0
_diffrn_standards_interval_count 0
_diffrn_standards_interval_time 0
_diffrn_standards_number 0
_exptl_absorpt_coefficient_mu 2.721
_exptl_absorpt_correction_T_max 1.000
_exptl_absorpt_correction_T_min 0.226678
_exptl_absorpt_correction_type multi-scan
_exptl_absorpt_process_details 'SADABS (Sheldrick, 2000)'
_exptl_crystal_colour yellow
_exptl_crystal_density_diffrn 1.224
_exptl_crystal_density_method 'not measured'
_exptl_crystal_description column
_exptl_crystal_F_000 458
_exptl_crystal_size_max 0.20
_exptl_crystal_size_mid 0.10
_exptl_crystal_size_min 0.04
_refine_diff_density_max 3.723
_refine_diff_density_min -0.914
_refine_diff_density_rms 0.242
_refine_ls_extinction_coef 0.0045(12)
_refine_ls_extinction_expression Fc^*^=kFc[1+0.001xFc^2^\l^3^/sin(2\q)]^-1/4^
_refine_ls_extinction_method SHELXL
_refine_ls_goodness_of_fit_ref 1.176
_refine_ls_hydrogen_treatment constr
_refine_ls_matrix_type full
_refine_ls_number_parameters 227
_refine_ls_number_reflns 4390
_refine_ls_number_restraints 0
_refine_ls_restrained_S_all 1.176
_refine_ls_R_factor_all 0.0665
_refine_ls_R_factor_gt 0.0608
_refine_ls_shift/su_max 6.766
_refine_ls_shift/su_mean 0.038
_refine_ls_structure_factor_coef Fsqd
_refine_ls_weighting_details 'calc w=1/[\s^2^(Fo^2^)+(0.1111P)^2^+5.4007P] where P=(Fo^2^+2Fc^2^)/3'
_refine_ls_weighting_scheme calc
_refine_ls_wR_factor_gt 0.1780
_refine_ls_wR_factor_ref 0.1823
_reflns_number_gt 3920
_reflns_number_total 4390
_reflns_threshold_expression >2sigma(I)
_cod_data_source_file om060751vsi20061109_052458.cif
_cod_data_source_block compd_6_hos278
_cod_original_cell_volume 1259.3(5)
_cod_database_code 4072509

loop_
_symmetry_equiv_pos_as_xyz
'x, y, z'
'-x, -y, -z'

loop_
_atom_site_label
_atom_site_type_symbol
_atom_site_fract_x
_atom_site_fract_y
_atom_site_fract_z
_atom_site_U_iso_or_equiv
_atom_site_adp_type
_atom_site_occupancy
_atom_site_symmetry_multiplicity
_atom_site_calc_flag
_atom_site_refinement_flags
Gd Gd 0.49057(5) 0.66361(3) 0.01491(3) 0.0345(2) Uani 1 1 d .
Si1 Si 0.5909(3) 0.4698(2) 0.29126(19) 0.0415(6) Uani 1 1 d .
Si2 Si 0.1831(3) 0.7217(2) 0.29334(19) 0.0403(6) Uani 1 1 d .
C1 C 0.4411(11) 0.5257(8) 0.2045(6) 0.0358(18) Uani 1 1 d .
C2 C 0.2878(10) 0.6237(7) 0.2006(6) 0.0330(17) Uani 1 1 d .
B3 B 0.1829(13) 0.6101(9) 0.1280(8) 0.039(2) Uani 1 1 d .
H3 H 0.0594 0.6629 0.1145 0.07(4) Uiso 1 1 calc R
B4 B 0.2840(12) 0.4860(9) 0.0865(7) 0.034(2) Uani 1 1 d .
H4 H 0.1944 0.4618 0.0543 0.08(4) Uiso 1 1 calc R
B5 B 0.4496(13) 0.4384(8) 0.1378(7) 0.0327(19) Uani 1 1 d .
H5 H 0.5438 0.3582 0.1616 0.09(4) Uiso 1 1 calc R
B6 B 0.2528(13) 0.4793(8) 0.2197(7) 0.035(2) Uani 1 1 d .
H6 H 0.1766 0.4217 0.2861 0.03(2) Uiso 1 1 calc R
C11 C 0.3041(12) 0.8849(9) -0.0167(9) 0.050(2) Uani 1 1 d .
H11A H 0.1895 0.8881 -0.0227 0.06(3) Uiso 1 1 calc R
H11B H 0.3076 0.9358 0.0261 0.12(6) Uiso 1 1 calc R
C12 C 0.4258(13) 0.8920(8) -0.1045(8) 0.045(2) Uani 1 1 d .
C120 C 0.3732(16) 0.9238(10) -0.2045(9) 0.057(3) Uani 1 1 d .
H12A H 0.4728 0.9267 -0.2598 0.16(9) Uiso 1 1 calc R
H12B H 0.3008 1.0025 -0.2131 0.4(3) Uiso 1 1 calc R
H12C H 0.3125 0.8626 -0.2042 2(3) Uiso 1 1 calc R
C13 C 0.6056(11) 0.8616(7) -0.1140(7) 0.0368(19) Uani 1 1 d .
H13 H 0.6695 0.8628 -0.1802 0.02(2) Uiso 1 1 calc R
C14 C 0.7032(12) 0.8298(8) -0.0398(7) 0.0386(19) Uani 1 1 d .
C140 C 0.8910(13) 0.8107(11) -0.0812(10) 0.059(3) Uani 1 1 d .
H14A H 0.9475 0.7881 -0.0261 0.12(6) Uiso 1 1 calc R
H14B H 0.9239 0.8852 -0.1280 0.15(7) Uiso 1 1 calc R
H14C H 0.9229 0.7463 -0.1164 0.14(7) Uiso 1 1 calc R
C15 C 0.6438(14) 0.8049(9) 0.0639(8) 0.048(2) Uani 1 1 d .
H15A H 0.5696 0.8724 0.0902 0.12(6) Uiso 1 1 calc R
H15B H 0.7283 0.7621 0.1033 0.06(3) Uiso 1 1 calc R
C102 C 0.6207(16) 0.5850(11) 0.3489(9) 0.062(3) Uani 1 1 d .
C103 C 0.8046(14) 0.4232(13) 0.2129(11) 0.071(4) Uani 1 1 d .
C101 C 0.5171(18) 0.3362(10) 0.3929(9) 0.064(3) Uani 1 1 d .
H10A H 0.4066 0.3618 0.4328 0.10(5) Uiso 1 1 calc R
H10B H 0.5962 0.3034 0.4363 0.12(6) Uiso 1 1 calc R
H10C H 0.5104 0.2741 0.3623 0.15(8) Uiso 1 1 calc R
C201 C 0.1357(18) 0.6254(11) 0.4254(8) 0.064(3) Uani 1 1 d .
H20A H 0.2403 0.5810 0.4436 0.05(3) Uiso 1 1 calc R
H20B H 0.0649 0.5684 0.4299 0.06(3) Uiso 1 1 calc R
H20C H 0.0773 0.6768 0.4713 0.15(7) Uiso 1 1 calc R
C202 C -0.0200(15) 0.8116(12) 0.2616(11) 0.068(3) Uani 1 1 d .
H20D H -0.0900 0.7567 0.2609 0.14(7) Uiso 1 1 calc R
H20E H 0.0040 0.8676 0.1954 1.0(12) Uiso 1 1 calc R
H20F H -0.0789 0.8571 0.3119 0.07(4) Uiso 1 1 calc R
C203 C 0.3077(15) 0.8382(10) 0.2868(9) 0.058(3) Uani 1 1 d .
H20G H 0.4135 0.7978 0.3052 2(3) Uiso 1 1 calc R
H20H H 0.2439 0.8878 0.3332 0.07(4) Uiso 1 1 calc R
H20I H 0.3304 0.8893 0.2185 0.14(8) Uiso 1 1 calc R

loop_
_atom_site_aniso_label
_atom_site_aniso_U_11
_atom_site_aniso_U_22
_atom_site_aniso_U_33
_atom_site_aniso_U_23
_atom_site_aniso_U_13
_atom_site_aniso_U_12
Gd 0.0420(3) 0.0275(3) 0.0364(3) -0.00934(18) -0.00979(19) -0.00741(18)
Si1 0.0486(14) 0.0405(14) 0.0403(13) -0.0105(11) -0.0201(11) -0.0041(11)
Si2 0.0474(14) 0.0340(13) 0.0395(13) -0.0157(10) -0.0031(11) -0.0068(10)
C1 0.040(5) 0.037(5) 0.036(4) -0.015(4) -0.009(4) -0.008(4)
C2 0.038(4) 0.021(4) 0.039(4) -0.005(3) -0.007(3) -0.007(3)
B3 0.039(5) 0.037(5) 0.041(5) -0.011(4) -0.009(4) -0.004(4)
B4 0.035(5) 0.031(5) 0.039(5) -0.009(4) -0.010(4) -0.012(4)
B5 0.045(5) 0.026(4) 0.031(4) -0.007(4) -0.011(4) -0.010(4)
B6 0.043(5) 0.026(4) 0.036(5) -0.007(4) -0.005(4) -0.014(4)
C11 0.041(5) 0.034(5) 0.071(7) -0.013(5) -0.012(5) 0.001(4)
C12 0.054(6) 0.030(5) 0.051(5) -0.012(4) -0.010(4) -0.008(4)
C120 0.069(7) 0.043(6) 0.061(7) -0.003(5) -0.026(6) -0.012(5)
C13 0.047(5) 0.024(4) 0.039(4) -0.009(3) -0.007(4) -0.006(3)
C14 0.042(5) 0.025(4) 0.052(5) -0.012(4) -0.010(4) -0.011(3)
C140 0.040(5) 0.053(6) 0.077(7) 0.000(6) -0.018(5) -0.011(5)
C15 0.060(6) 0.043(5) 0.050(5) -0.016(4) -0.024(5) -0.007(4)
C102 0.080(8) 0.061(7) 0.064(7) -0.021(6) -0.038(6) -0.013(6)
C103 0.042(6) 0.095(10) 0.088(9) -0.045(8) -0.026(6) 0.010(6)
C101 0.088(9) 0.047(6) 0.059(7) -0.007(5) -0.032(7) -0.007(6)
C201 0.090(9) 0.054(6) 0.044(6) -0.019(5) 0.006(6) -0.023(6)
C202 0.057(7) 0.068(8) 0.087(9) -0.041(7) -0.017(6) 0.006(6)
C203 0.066(7) 0.053(6) 0.058(6) -0.021(5) 0.000(5) -0.025(5)

loop_
_atom_type_symbol
_atom_type_description
_atom_type_scat_dispersion_real
_atom_type_scat_dispersion_imag
_atom_type_scat_source
C C 0.0033 0.0016 'International Tables Vol C Tables 4.2.6.8 and 6.1.1.4'
B B 0.0013 0.0007 'International Tables Vol C Tables 4.2.6.8 and 6.1.1.4'
Si Si 0.0817 0.0704 'International Tables Vol C Tables 4.2.6.8 and 6.1.1.4'
Gd Gd -0.1653 3.9035 'International Tables Vol C Tables 4.2.6.8 and 6.1.1.4'
H H 0.0000 0.0000 'International Tables Vol C Tables 4.2.6.8 and 6.1.1.4'

loop_
_geom_angle_atom_site_label_1
_geom_angle_atom_site_label_2
_geom_angle_atom_site_label_3
_geom_angle
_geom_angle_site_symmetry_1
_geom_angle_site_symmetry_3
B5 Gd C15 135.4(3) 2_665 .
B5 Gd B4 36.3(3) 2_665 2_665
C15 Gd B4 110.6(3) . 2_665
B5 Gd C11 112.8(3) 2_665 .
C15 Gd C11 74.0(3) . .
B4 Gd C11 140.7(3) 2_665 .
B5 Gd C1 119.6(3) 2_665 .
C15 Gd C1 90.4(3) . .
B4 Gd C1 102.1(3) 2_665 .
C11 Gd C1 117.0(3) . .
B5 Gd C13 89.9(3) 2_665 .
C15 Gd C13 56.3(3) . .
B4 Gd C13 92.9(3) 2_665 .
C11 Gd C13 55.9(3) . .
C1 Gd C13 146.6(3) . .
B5 Gd C2 132.8(3) 2_665 .
C15 Gd C2 90.6(3) . .
B4 Gd C2 132.0(3) 2_665 .
C11 Gd C2 85.7(3) . .
C1 Gd C2 32.7(3) . .
C13 Gd C2 133.2(2) . .
B5 Gd B3 103.9(3) 2_665 .
C15 Gd B3 120.5(3) . .
B4 Gd B3 123.0(3) 2_665 .
C11 Gd B3 79.8(3) . .
C1 Gd B3 56.6(3) . .
C13 Gd B3 135.4(3) . .
C2 Gd B3 34.4(3) . .
B5 Gd B5 86.1(3) 2_665 .
C15 Gd B5 119.8(3) . .
B4 Gd B5 76.5(3) 2_665 .
C11 Gd B5 137.0(3) . .
C1 Gd B5 33.7(3) . .
C13 Gd B5 166.8(3) . .
C2 Gd B5 55.8(3) . .
B3 Gd B5 57.8(3) . .
B5 Gd C12 92.5(3) 2_665 .
C15 Gd C12 73.2(3) . .
B4 Gd C12 112.5(3) 2_665 .
C11 Gd C12 29.3(3) . .
C1 Gd C12 145.0(3) . .
C13 Gd C12 30.9(3) . .
C2 Gd C12 114.9(3) . .
B3 Gd C12 105.2(3) . .
B5 Gd C12 161.7(3) . .
B5 Gd C14 107.6(3) 2_665 .
C15 Gd C14 29.6(3) . .
B4 Gd C14 92.8(3) 2_665 .
C11 Gd C14 72.4(3) . .
C1 Gd C14 118.0(3) . .
C13 Gd C14 30.6(3) . .
C2 Gd C14 119.5(3) . .
B3 Gd C14 144.1(3) . .
B5 Gd C14 140.4(3) . .
C12 Gd C14 57.1(3) . .
B5 Gd B4 75.6(3) 2_665 .
C15 Gd B4 146.0(3) . .
B4 Gd B4 87.7(3) 2_665 .
C11 Gd B4 110.2(3) . .
C1 Gd B4 57.0(3) . .
C13 Gd B4 154.5(3) . .
C2 Gd B4 57.2(3) . .
B3 Gd B4 35.4(3) . .
B5 Gd B4 34.9(3) . .
C12 Gd B4 127.3(3) . .
C14 Gd B4 174.9(3) . .
C102 Si1 C101 110.0(6) . .
C102 Si1 C103 105.0(6) . .
C101 Si1 C103 110.5(6) . .
C102 Si1 C1 115.8(5) . .
C101 Si1 C1 108.3(5) . .
C103 Si1 C1 107.2(5) . .
C201 Si2 C203 109.4(6) . .
C201 Si2 C202 108.8(6) . .
C203 Si2 C202 104.9(6) . .
C201 Si2 C2 110.6(4) . .
C203 Si2 C2 114.0(4) . .
C202 Si2 C2 108.9(5) . .
C2 C1 B5 110.7(7) . .
C2 C1 B6 63.4(5) . .
B5 C1 B6 65.3(6) . .
C2 C1 Si1 132.9(6) . .
B5 C1 Si1 114.8(6) . .
B6 C1 Si1 128.0(6) . .
C2 C1 Gd 73.8(5) . .
B5 C1 Gd 75.1(5) . .
B6 C1 Gd 102.3(5) . .
Si1 C1 Gd 128.8(4) . .
C1 C2 B3 111.0(7) . .
C1 C2 B6 64.5(5) . .
B3 C2 B6 65.5(6) . .
C1 C2 Si2 127.6(6) . .
B3 C2 Si2 119.0(6) . .
B6 C2 Si2 123.7(6) . .
C1 C2 Gd 73.4(5) . .
B3 C2 Gd 74.4(5) . .
B6 C2 Gd 102.5(5) . .
Si2 C2 Gd 133.6(4) . .
C2 B3 B4 106.0(7) . .
C2 B3 B6 60.2(5) . .
B4 B3 B6 63.2(6) . .
C2 B3 Gd 71.2(5) . .
B4 B3 Gd 74.3(5) . .
B6 B3 Gd 98.5(5) . .
B5 B4 B3 104.4(7) . .
B5 B4 B6 61.4(6) . .
B3 B4 B6 61.5(6) . .
B5 B4 Gd 71.5(5) . 2_665
B3 B4 Gd 162.3(6) . 2_665
B6 B4 Gd 126.0(6) . 2_665
B5 B4 Gd 70.6(4) . .
B3 B4 Gd 70.3(5) . .
B6 B4 Gd 95.6(5) . .
Gd B4 Gd 92.3(3) 2_665 .
C1 B5 B4 107.9(7) . .
C1 B5 B6 61.6(5) . .
B4 B5 B6 63.8(6) . .
C1 B5 Gd 164.0(6) . 2_665
B4 B5 Gd 72.2(5) . 2_665
B6 B5 Gd 128.5(6) . 2_665
C1 B5 Gd 71.2(5) . .
B4 B5 Gd 74.5(5) . .
B6 B5 Gd 98.6(5) . .
Gd B5 Gd 93.9(3) 2_665 .
C2 B6 C1 52.1(5) . .
C2 B6 B5 92.9(6) . .
C1 B6 B5 53.1(5) . .
C2 B6 B3 54.3(5) . .
C1 B6 B3 93.4(6) . .
B5 B6 B3 95.0(6) . .
C2 B6 B4 95.7(6) . .
C1 B6 B4 94.7(6) . .
B5 B6 B4 54.8(5) . .
B3 B6 B4 55.4(5) . .
C12 C11 Gd 77.7(6) . .
C11 C12 C13 126.6(9) . .
C11 C12 C120 119.1(10) . .
C13 C12 C120 114.1(9) . .
C11 C12 Gd 73.0(6) . .
C13 C12 Gd 72.5(5) . .
C120 C12 Gd 126.0(6) . .
C14 C13 C12 131.0(9) . .
C14 C13 Gd 77.1(5) . .
C12 C13 Gd 76.6(5) . .
C15 C14 C13 127.0(9) . .
C15 C14 C140 117.9(9) . .
C13 C14 C140 114.8(9) . .
C15 C14 Gd 72.0(5) . .
C13 C14 Gd 72.3(5) . .
C140 C14 Gd 127.7(7) . .
C14 C15 Gd 78.4(5) . .

loop_
_geom_bond_atom_site_label_1
_geom_bond_atom_site_label_2
_geom_bond_distance
_geom_bond_site_symmetry_2
Gd B5 2.654(9) 2_665
Gd C15 2.659(10) .
Gd B4 2.665(10) 2_665
Gd C11 2.671(9) .
Gd C1 2.672(9) .
Gd C13 2.675(8) .
Gd C2 2.678(8) .
Gd B3 2.725(10) .
Gd B5 2.728(9) .
Gd C12 2.728(9) .
Gd C14 2.738(9) .
Gd B4 2.788(9) .
Si1 C102 1.868(11) .
Si1 C101 1.874(12) .
Si1 C103 1.874(12) .
Si1 C1 1.885(9) .
Si2 C201 1.866(11) .
Si2 C203 1.869(11) .
Si2 C202 1.877(12) .
Si2 C2 1.896(9) .
C1 C2 1.508(12) .
C1 B5 1.567(12) .
C1 B6 1.725(13) .
C2 B3 1.598(13) .
C2 B6 1.709(11) .
B3 B4 1.678(14) .
B3 B6 1.791(14) .
B4 B5 1.657(13) .
B4 B6 1.819(13) .
B4 Gd 2.665(10) 2_665
B5 B6 1.781(14) .
B5 Gd 2.654(9) 2_665
C11 C12 1.364(15) .
C12 C13 1.442(14) .
C12 C120 1.526(15) .
C13 C14 1.429(13) .
C14 C15 1.380(14) .
C14 C140 1.504(14) .
